data_7045578
loop_
_publ_author_name
'Brunet, Gabriel'
'Sebastiao, Elena'
'Witkowski, Tomasz G.'
'Korobkov, Ilia'
'Gabidullin, Bulat'
'Murugesu, Muralee'

_publ_section_title
;
 A nitrogen-rich ligand as a scaffold for slow magnetic relaxation in
 dysprosium-based 0D and 1D architectures.
;
_journal_issue 34
_journal_name_full 'Dalton transactions (Cambridge, England : 2003)'
_journal_page_first 11782
_journal_page_last 11787
_journal_paper_doi 10.1039/c8dt00146d
_journal_volume 47
_journal_year 2018
_chemical_formula_sum 'C8.7 H14 Dy2 N18 O8.7'
_chemical_formula_weight 834.98
_space_group_crystal_system triclinic
_space_group_IT_number 2
_space_group_name_Hall '-P 1'
_space_group_name_H-M_alt 'P -1'
_symmetry_space_group_name_Hall '-P 1'
_symmetry_space_group_name_H-M 'P -1'
_atom_sites_solution_hydrogens mixed
_audit_creation_method SHELXL-2014/7
_audit_update_record
;
2017-12-19 deposited with the CCDC.
2018-02-08 downloaded from the CCDC.
;
_cell_angle_alpha 104.2559(12)
_cell_angle_beta 97.5429(14)
_cell_angle_gamma 98.3219(15)
_cell_formula_units_Z 1
_cell_length_a 6.5214(2)
_cell_length_b 7.8070(2)
_cell_length_c 10.6509(3)
_cell_measurement_reflns_used 4956
_cell_measurement_temperature 200(2)
_cell_measurement_theta_max 28.31
_cell_measurement_theta_min 2.74
_cell_volume 512.10(3)
_computing_cell_refinement 'APEX II, Bruker (2009)'
_computing_data_collection 'APEX II, Bruker (2009)'
_computing_data_reduction 'XPREP, Bruker (2009)'
_computing_molecular_graphics 'SHELXTL, Bruker (2004)'
_computing_publication_material 'SHELXTL, Bruker (2004)'
_computing_structure_refinement 'SHELXL-2014/7 (Sheldrick, 2014)'
_computing_structure_solution 'SHELXS-03 (Sheldrick, 2003)'
_diffrn_ambient_temperature 200(2)
_diffrn_measured_fraction_theta_full 0.985
_diffrn_measured_fraction_theta_max 0.969
_diffrn_measurement_device_type 'Bruker APEX-II CCD'
_diffrn_measurement_method '\f and \w scans'
_diffrn_radiation_type MoK\a
_diffrn_radiation_wavelength 0.71073
_diffrn_reflns_av_R_equivalents 0.0155
_diffrn_reflns_av_unetI/netI 0.0182
_diffrn_reflns_Laue_measured_fraction_full 0.985
_diffrn_reflns_Laue_measured_fraction_max 0.969
_diffrn_reflns_limit_h_max 8
_diffrn_reflns_limit_h_min -8
_diffrn_reflns_limit_k_max 10
_diffrn_reflns_limit_k_min -10
_diffrn_reflns_limit_l_max 14
_diffrn_reflns_limit_l_min -12
_diffrn_reflns_number 5663
_diffrn_reflns_point_group_measured_fraction_full 0.985
_diffrn_reflns_point_group_measured_fraction_max 0.969
_diffrn_reflns_theta_full 25.242
_diffrn_reflns_theta_max 28.313
_diffrn_reflns_theta_min 2.003
_exptl_absorpt_coefficient_mu 7.332
_exptl_absorpt_correction_T_max 0.7457
_exptl_absorpt_correction_T_min 0.5233
_exptl_absorpt_correction_type multi-scan
_exptl_absorpt_process_details 'SADABS, Bruker (2003)'
_exptl_crystal_colour orange
_exptl_crystal_density_diffrn 2.708
_exptl_crystal_density_meas ?
_exptl_crystal_description block
_exptl_crystal_F_000 394
_exptl_crystal_size_max 0.260
_exptl_crystal_size_mid 0.150
_exptl_crystal_size_min 0.130
_refine_diff_density_max 3.948
_refine_diff_density_min -1.720
_refine_diff_density_rms 0.149
_refine_ls_extinction_method none
_refine_ls_goodness_of_fit_ref 1.108
_refine_ls_hydrogen_treatment mixed
_refine_ls_matrix_type full
_refine_ls_number_parameters 191
_refine_ls_number_reflns 2479
_refine_ls_number_restraints 339
_refine_ls_restrained_S_all 1.052
_refine_ls_R_factor_all 0.0251
_refine_ls_R_factor_gt 0.0243
_refine_ls_shift/su_max 0.001
_refine_ls_shift/su_mean 0.000
_refine_ls_structure_factor_coef Fsqd
_refine_ls_weighting_details 'w=1/[\s^2^(Fo^2^)+(0.0154P)^2^+3.1905P] where P=(Fo^2^+2Fc^2^)/3'
_refine_ls_weighting_scheme calc
_refine_ls_wR_factor_gt 0.0559
_refine_ls_wR_factor_ref 0.0565
_reflns_Friedel_coverage 0.000
_reflns_number_gt 2408
_reflns_number_total 2479
_reflns_threshold_expression 'I > 2\s(I)'
_cod_data_source_file c8dt00146d2.cif
_cod_data_source_block mm467
_cod_depositor_comments
;
The following automatic conversions were performed:

'_exptl_crystal_density_meas' value 'n/a' was changed to '?' - the
value is perceived as not measured.

Automatic conversion script
Id: cif_fix_values 4973 2017-02-22 13:04:09Z antanas 

 Adding full bibliography for 7045576--7045579.cif.
;
_cod_original_cell_volume 512.09(3)
_cod_original_formula_sum 'C8.70 H14 Dy2 N18 O8.70'
_cod_database_code 7045578
_shelx_shelxl_version_number 2014/7
_shelx_space_group_comment
; 
The symmetry employed for this shelxl refinement is uniquely defined 
by the following loop, which should always be used as a source of 
symmetry information in preference to the above space-group names. 
They are only intended as comments. 
;
_shelx_estimated_absorpt_t_min 0.252
_shelx_estimated_absorpt_t_max 0.449

loop_
_space_group_symop_operation_xyz
'x, y, z'
'-x, -y, -z'

loop_
_atom_site_label
_atom_site_type_symbol
_atom_site_fract_x
_atom_site_fract_y
_atom_site_fract_z
_atom_site_U_iso_or_equiv
_atom_site_adp_type
_atom_site_occupancy
_atom_site_site_symmetry_order
_atom_site_calc_flag
_atom_site_refinement_flags_posn
_atom_site_refinement_flags_adp
_atom_site_refinement_flags_occupancy
_atom_site_disorder_assembly
_atom_site_disorder_group
Dy1 Dy 0.59348(3) 0.62407(2) 0.68425(2) 0.01827(7) Uani 1 1 d . U . . .
O1 O 0.8244(5) 0.8765(4) 0.6774(3) 0.0268(7) Uani 1 1 d . U . . .
H1A H 0.8915 0.9804 0.7451 0.040 Uiso 1 1 d R U . . .
H1B H 0.8196 0.9017 0.5895 0.040 Uiso 1 1 d R U . . .
O2 O 0.3578(5) 0.4968(4) 0.8038(3) 0.0269(7) Uani 1 1 d . U . . .
H2A H 0.2555 0.5603 0.8414 0.040 Uiso 1 1 d R U . . .
H2B H 0.3036 0.3647 0.7770 0.040 Uiso 1 1 d R U . . .
O3 O 0.7089(6) 0.3606(5) 0.7023(3) 0.0375(9) Uani 1 1 d . U . . .
H3A H 0.7264 0.3203 0.7798 0.056 Uiso 1 1 d R U . . .
H3B H 0.7044 0.2592 0.6228 0.056 Uiso 1 1 d R U . . .
O4 O 0.664(2) 0.562(2) 0.4836(12) 0.029(2) Uani 0.65 1 d . U P A 1
H4A H 0.7967 0.6096 0.4662 0.23(15) Uiso 0.65 1 calc R . P A 1
N1 N 0.5520(5) 0.8907(4) 0.8918(3) 0.0144(6) Uani 1 1 d . U . . .
N2 N 0.8587(5) 0.6962(4) 0.8994(3) 0.0169(6) Uani 1 1 d . U . . .
N3 N 1.0474(6) 0.6534(5) 0.9288(3) 0.0206(7) Uani 1 1 d . U . . .
N4 N 1.1280(5) 0.7364(5) 1.0525(3) 0.0199(7) Uani 1 1 d . U . . .
N5 N 0.9952(5) 0.8354(5) 1.1068(3) 0.0173(6) Uani 1 1 d . U . . .
N6 N 0.6487(6) 1.1633(5) 1.3543(3) 0.0211(7) Uani 1 1 d . U . . .
N7 N 0.7129(6) 1.1242(5) 1.4672(3) 0.0230(7) Uani 1 1 d . U . . .
N8 N 0.7634(6) 0.9649(5) 1.4414(3) 0.0207(7) Uani 1 1 d . U . . .
N9 N 0.7348(6) 0.8933(5) 1.3106(3) 0.0182(6) Uani 1 1 d . U . . .
C1 C 0.6501(6) 0.9000(5) 1.0119(3) 0.0130(6) Uani 1 1 d . U . . .
C2 C 0.8320(6) 0.8063(5) 1.0106(3) 0.0147(7) Uani 1 1 d . U . . .
C3 C 0.5925(6) 1.0093(5) 1.1231(3) 0.0127(6) Uani 1 1 d . U . . .
C4 C 0.6671(6) 1.0192(5) 1.2606(3) 0.0150(7) Uani 1 1 d . U . . .
O4' O 0.697(6) 0.550(5) 0.467(3) 0.040(4) Uani 0.35 1 d . U P A -2
C5 C 0.872(3) 0.546(3) 0.4870(18) 0.050(3) Uani 0.35 1 d . U P A -2
H5A H 0.9513 0.5360 0.4177 0.060 Uiso 0.35 1 calc R U P A -2
O5 O 0.965(2) 0.5564(19) 0.6089(13) 0.055(3) Uani 0.35 1 d . U P A -2

loop_
_atom_site_aniso_label
_atom_site_aniso_U_11
_atom_site_aniso_U_22
_atom_site_aniso_U_33
_atom_site_aniso_U_23
_atom_site_aniso_U_13
_atom_site_aniso_U_12
Dy1 0.03195(11) 0.01180(10) 0.00994(9) 0.00088(6) 0.00355(7) 0.00409(7)
O1 0.0375(18) 0.0260(16) 0.0105(12) 0.0030(11) -0.0004(12) -0.0070(13)
O2 0.0365(17) 0.0200(15) 0.0258(15) 0.0028(12) 0.0151(13) 0.0079(13)
O3 0.061(2) 0.0284(17) 0.0194(15) -0.0055(13) -0.0069(15) 0.0297(17)
O4 0.037(5) 0.030(4) 0.010(3) -0.009(3) 0.006(2) 0.003(3)
N1 0.0216(15) 0.0122(14) 0.0083(13) 0.0005(10) 0.0027(11) 0.0033(12)
N2 0.0237(16) 0.0159(15) 0.0121(13) 0.0022(11) 0.0051(11) 0.0080(12)
N3 0.0264(17) 0.0187(16) 0.0167(15) 0.0027(12) 0.0051(13) 0.0069(13)
N4 0.0207(16) 0.0190(16) 0.0196(15) 0.0029(13) 0.0036(12) 0.0065(13)
N5 0.0204(15) 0.0178(16) 0.0132(14) 0.0023(12) 0.0009(12) 0.0074(12)
N6 0.0328(19) 0.0217(16) 0.0074(13) -0.0010(12) -0.0007(12) 0.0126(14)
N7 0.0340(19) 0.0245(17) 0.0095(14) 0.0019(12) 0.0012(13) 0.0097(14)
N8 0.0273(18) 0.0234(17) 0.0118(14) 0.0043(12) 0.0045(12) 0.0060(14)
N9 0.0262(17) 0.0189(16) 0.0104(14) 0.0037(11) 0.0034(12) 0.0066(13)
C1 0.0164(16) 0.0131(16) 0.0086(14) 0.0013(12) -0.0003(12) 0.0054(13)
C2 0.0222(17) 0.0134(16) 0.0095(14) 0.0020(12) 0.0048(12) 0.0062(13)
C3 0.0161(16) 0.0129(16) 0.0085(14) 0.0005(12) 0.0020(12) 0.0052(13)
C4 0.0203(17) 0.0158(16) 0.0081(14) 0.0010(12) 0.0026(12) 0.0047(13)
O4' 0.055(7) 0.032(8) 0.019(6) -0.008(5) 0.008(5) -0.011(6)
C5 0.059(7) 0.040(7) 0.042(5) 0.004(5) 0.011(4) -0.007(5)
O5 0.060(6) 0.053(6) 0.049(5) 0.005(4) 0.017(4) 0.010(5)

loop_
_atom_type_symbol
_atom_type_description
_atom_type_scat_dispersion_real
_atom_type_scat_dispersion_imag
_atom_type_scat_source
C C 0.0033 0.0016 'International Tables Vol C Tables 4.2.6.8 and 6.1.1.4'
H H 0.0000 0.0000 'International Tables Vol C Tables 4.2.6.8 and 6.1.1.4'
N N 0.0061 0.0033 'International Tables Vol C Tables 4.2.6.8 and 6.1.1.4'
O O 0.0106 0.0060 'International Tables Vol C Tables 4.2.6.8 and 6.1.1.4'
Dy Dy -0.1892 4.4098 'International Tables Vol C Tables 4.2.6.8 and 6.1.1.4'

loop_
_geom_angle_atom_site_label_1
_geom_angle_atom_site_label_2
_geom_angle_atom_site_label_3
_geom_angle
_geom_angle_site_symmetry_1
_geom_angle_site_symmetry_3
O4 Dy1 O4 62.0(6) . 2_666
O4 Dy1 O1 75.0(5) . .
O4 Dy1 O1 127.7(4) 2_666 .
O4 Dy1 O3 87.0(4) . .
O4 Dy1 O3 85.6(4) 2_666 .
O1 Dy1 O3 121.87(14) . .
O4 Dy1 O2 137.7(5) . .
O4 Dy1 O2 78.2(3) 2_666 .
O1 Dy1 O2 146.53(11) . .
O3 Dy1 O2 75.52(13) . .
O1 Dy1 O4' 74.2(8) . .
O3 Dy1 O4' 84.1(8) . .
O2 Dy1 O4' 139.0(8) . .
O4 Dy1 N6 94.9(4) . 2_677
O4 Dy1 N6 78.4(4) 2_666 2_677
O1 Dy1 N6 77.10(13) . 2_677
O3 Dy1 N6 160.58(14) . 2_677
O2 Dy1 N6 90.41(12) . 2_677
O4' Dy1 N6 98.7(9) . 2_677
O4 Dy1 N2 126.7(4) . .
O4 Dy1 N2 154.0(4) 2_666 .
O1 Dy1 N2 76.50(11) . .
O3 Dy1 N2 71.49(11) . .
O2 Dy1 N2 84.08(11) . .
O4' Dy1 N2 122.7(9) . .
N6 Dy1 N2 121.03(10) 2_677 .
O4 Dy1 N1 144.9(4) . .
O4 Dy1 N1 128.9(3) 2_666 .
O1 Dy1 N1 74.50(10) . .
O3 Dy1 N1 124.25(11) . .
O2 Dy1 N1 72.27(10) . .
O4' Dy1 N1 146.0(8) . .
N6 Dy1 N1 61.41(10) 2_677 .
N2 Dy1 N1 61.07(10) . .
O1 Dy1 O5 65.3(3) . .
O3 Dy1 O5 60.2(3) . .
O2 Dy1 O5 134.9(3) . .
O4' Dy1 O5 48.4(9) . .
N6 Dy1 O5 134.7(3) 2_677 .
N2 Dy1 O5 74.7(3) . .
N1 Dy1 O5 125.6(3) . .
O1 Dy1 C5 66.5(4) . .
O3 Dy1 C5 73.6(4) . .
O2 Dy1 C5 145.2(4) . .
O4' Dy1 C5 21.8(9) . .
N6 Dy1 C5 114.8(5) 2_677 .
N2 Dy1 C5 100.9(4) . .
N1 Dy1 C5 140.2(4) . .
O5 Dy1 C5 26.8(5) . .
O4 Dy1 Dy1 31.9(4) . 2_666
O4 Dy1 Dy1 30.1(3) 2_666 2_666
O1 Dy1 Dy1 102.63(7) . 2_666
O3 Dy1 Dy1 85.66(8) . 2_666
O2 Dy1 Dy1 107.35(8) . 2_666
O4' Dy1 Dy1 34.9(9) . 2_666
N6 Dy1 Dy1 85.88(7) 2_677 2_666
N2 Dy1 Dy1 151.26(7) . 2_666
N1 Dy1 Dy1 147.14(7) . 2_666
O5 Dy1 Dy1 78.9(3) . 2_666
C5 Dy1 Dy1 54.7(4) . 2_666
Dy1 O4 Dy1 118.0(6) . 2_666
C3 N1 C1 120.0(3) 2_677 .
C3 N1 Dy1 119.5(2) 2_677 .
C1 N1 Dy1 119.5(2) . .
C2 N2 N3 104.5(3) . .
C2 N2 Dy1 122.4(3) . .
N3 N2 Dy1 133.0(2) . .
N4 N3 N2 109.1(3) . .
N3 N4 N5 109.8(3) . .
C2 N5 N4 104.2(3) . .
C4 N6 N7 104.2(3) . .
C4 N6 Dy1 123.1(3) . 2_677
N7 N6 Dy1 128.0(3) . 2_677
N8 N7 N6 109.6(3) . .
N7 N8 N9 109.9(3) . .
C4 N9 N8 104.1(3) . .
N1 C1 C3 119.9(3) . .
N1 C1 C2 113.2(3) . .
C3 C1 C2 126.5(3) . .
N5 C2 N2 112.4(3) . .
N5 C2 C1 127.0(3) . .
N2 C2 C1 120.0(3) . .
N1 C3 C1 120.1(3) 2_677 .
N1 C3 C4 113.1(3) 2_677 .
C1 C3 C4 126.7(3) . .
N9 C4 N6 112.2(3) . .
N9 C4 C3 128.5(3) . .
N6 C4 C3 119.0(3) . .
C5 O4' Dy1 105(2) . .
O4' C5 O5 119(2) . .
O4' C5 Dy1 52.9(16) . .
O5 C5 Dy1 67.0(10) . .
C5 O5 Dy1 86.3(12) . .

loop_
_geom_bond_atom_site_label_1
_geom_bond_atom_site_label_2
_geom_bond_distance
_geom_bond_site_symmetry_2
Dy1 O4 2.198(10) .
Dy1 O4 2.313(16) 2_666
Dy1 O1 2.323(3) .
Dy1 O3 2.333(3) .
Dy1 O2 2.380(3) .
Dy1 O4' 2.45(2) .
Dy1 N6 2.519(3) 2_677
Dy1 N2 2.569(3) .
Dy1 N1 2.711(3) .
Dy1 O5 2.731(14) .
Dy1 C5 2.96(2) .
Dy1 Dy1 3.8678(4) 2_666
O4 Dy1 2.313(16) 2_666
N1 C3 1.326(5) 2_677
N1 C1 1.333(5) .
N2 C2 1.330(5) .
N2 N3 1.339(5) .
N3 N4 1.316(5) .
N4 N5 1.337(5) .
N5 C2 1.328(5) .
N6 C4 1.338(5) .
N6 N7 1.342(5) .
N6 Dy1 2.519(3) 2_677
N7 N8 1.306(5) .
N8 N9 1.344(4) .
N9 C4 1.329(5) .
C1 C3 1.408(5) .
C1 C2 1.481(5) .
C3 N1 1.326(5) 2_677
C3 C4 1.461(5) .
O4' C5 1.14(4) .
C5 O5 1.34(2) .

loop_
_geom_torsion_atom_site_label_1
_geom_torsion_atom_site_label_2
_geom_torsion_atom_site_label_3
_geom_torsion_atom_site_label_4
_geom_torsion
_geom_torsion_site_symmetry_1
_geom_torsion_site_symmetry_4
C2 N2 N3 N4 -0.3(4) . .
Dy1 N2 N3 N4 174.9(3) . .
N2 N3 N4 N5 -0.1(4) . .
N3 N4 N5 C2 0.5(4) . .
C4 N6 N7 N8 -0.9(5) . .
Dy1 N6 N7 N8 154.9(3) 2_677 .
N6 N7 N8 N9 0.1(5) . .
N7 N8 N9 C4 0.7(5) . .
C3 N1 C1 C3 3.2(6) 2_677 .
Dy1 N1 C1 C3 -165.2(3) . .
C3 N1 C1 C2 -169.6(3) 2_677 .
Dy1 N1 C1 C2 22.0(4) . .
N4 N5 C2 N2 -0.8(4) . .
N4 N5 C2 C1 -171.9(4) . .
N3 N2 C2 N5 0.7(4) . .
Dy1 N2 C2 N5 -175.1(3) . .
N3 N2 C2 C1 172.6(3) . .
Dy1 N2 C2 C1 -3.3(5) . .
N1 C1 C2 N5 157.7(4) . .
C3 C1 C2 N5 -14.5(6) . .
N1 C1 C2 N2 -12.9(5) . .
C3 C1 C2 N2 174.9(4) . .
N1 C1 C3 N1 -3.2(6) . 2_677
C2 C1 C3 N1 168.5(4) . 2_677
N1 C1 C3 C4 172.8(4) . .
C2 C1 C3 C4 -15.5(6) . .
N8 N9 C4 N6 -1.3(5) . .
N8 N9 C4 C3 -174.0(4) . .
N7 N6 C4 N9 1.3(5) . .
Dy1 N6 C4 N9 -155.9(3) 2_677 .
N7 N6 C4 C3 174.8(4) . .
Dy1 N6 C4 C3 17.6(5) 2_677 .
N1 C3 C4 N9 148.9(4) 2_677 .
C1 C3 C4 N9 -27.2(7) . .
N1 C3 C4 N6 -23.3(5) 2_677 .
C1 C3 C4 N6 160.5(4) . .
Dy1 O4' C5 O5 9(3) . .
O4' C5 O5 Dy1 -7(3) . .
